data_4020404
loop_
_publ_author_name
'Jonathan L. Sessler'
'Won-Seob Cho'
'Dustin E. Gross'
'James A. Shriver'
'Vincent M. Lynch'
'Manuel M\'arquez'

_journal_name_full 'Journal of Organic Chemistry'
_journal_page_first 5982
_journal_page_last 5986
_journal_paper_doi 10.1021/jo050662c
_journal_volume 70
_journal_year 2005
_chemical_formula_sum 'C57 H88 F10 N6 O5'
_chemical_formula_weight 1127.33
_space_group_IT_number 14
_symmetry_cell_setting monoclinic
_symmetry_space_group_name_Hall '-P 2yn'
_symmetry_space_group_name_H-M 'P 1 21/n 1'
_cell_angle_alpha 90.00
_cell_angle_beta 99.361(1)
_cell_angle_gamma 90.00
_cell_formula_units_Z 4
_cell_length_a 11.4814(1)
_cell_length_b 36.1664(5)
_cell_length_c 14.6605(2)
_cell_measurement_temperature 153(2)
_cell_volume 6006.57(13)
_diffrn_ambient_temperature 153(2)
_exptl_crystal_density_diffrn 1.247
_cod_depositor_comments
;
The following automatic conversions were performed:
'_symmetry_cell_setting' value 'Monoclinic' changed to 'monoclinic'
according to '/home/saulius/struct/CIF-dictionaries/cif_core.dic'
dictionary named 'cif_core.dic' version 2.4.1 from 2010-06-29.

Automatic conversion script
Id: cif_fix_enum 1527 2010-12-29 10:47:43Z saulius 
;
_cod_original_sg_symbol_H-M 'P 21/n'
_cod_database_code 4020404

loop_
_symmetry_equiv_pos_as_xyz
'x, y, z'
'-x+1/2, y+1/2, -z+1/2'
'-x, -y, -z'
'x-1/2, -y-1/2, z-1/2'

loop_
_atom_site_label
_atom_site_type_symbol
_atom_site_fract_x
_atom_site_fract_y
_atom_site_fract_z
_atom_site_U_iso_or_equiv
_atom_site_adp_type
_atom_site_occupancy
_atom_site_symmetry_multiplicity
_atom_site_calc_flag
_atom_site_refinement_flags
_atom_site_disorder_assembly
_atom_site_disorder_group
F1 F 0.67006(13) 0.07890(4) 1.04055(9) 0.0483(4) Uani 1 1 d . . .
F2 F 0.80570(14) 0.13060(4) 0.95336(10) 0.0553(5) Uani 1 1 d . . .
F3 F 0.75831(14) 0.13633(5) 0.70101(10) 0.0613(5) Uani 1 1 d . . .
F4 F 0.63861(13) 0.13868(4) 0.50802(10) 0.0548(5) Uani 1 1 d . . .
F5 F 0.38331(13) 0.16458(4) 0.27393(9) 0.0479(4) Uani 1 1 d . . .
F6 F 0.31528(12) 0.08783(4) 0.25585(9) 0.0444(4) Uani 1 1 d . . .
F7 F 0.02138(12) 0.03260(4) 0.38695(9) 0.0378(4) Uani 1 1 d . . .
F8 F -0.11582(12) 0.04521(4) 0.53377(9) 0.0419(4) Uani 1 1 d . . .
F9 F 0.18338(14) 0.00047(4) 0.76940(10) 0.0557(5) Uani 1 1 d . . .
F10 F 0.37928(14) 0.01120(4) 0.92139(11) 0.0584(5) Uani 1 1 d . . .
N1 N 0.5009(2) 0.14263(6) 0.89675(14) 0.0350(6) Uani 1 1 d . . .
N2 N 0.50600(18) 0.19132(5) 0.66300(13) 0.0293(5) Uani 1 1 d . . .
H2N H 0.4523 0.2072 0.6789 0.035 Uiso 1 1 d R . .
N3 N 0.34758(18) 0.12216(6) 0.48158(15) 0.0288(6) Uani 1 1 d . . .
N4 N 0.1843(2) 0.06657(6) 0.59244(14) 0.0306(6) Uani 1 1 d . . .
N5 N 0.22484(18) 0.09179(7) 0.84479(14) 0.0297(5) Uani 1 1 d . . .
C1 C 0.5033(2) 0.11275(7) 0.95592(16) 0.0317(6) Uani 1 1 d . . .
C2 C 0.6200(2) 0.10564(7) 0.98232(16) 0.0346(7) Uani 1 1 d . . .
C3 C 0.6857(2) 0.13047(8) 0.93936(17) 0.0362(7) Uani 1 1 d . . .
C4 C 0.6114(2) 0.15446(7) 0.88505(16) 0.0337(7) Uani 1 1 d . . .
C5 C 0.6314(2) 0.18710(7) 0.82508(17) 0.0354(7) Uani 1 1 d . . .
C6 C 0.5994(2) 0.17747(7) 0.72372(17) 0.0307(6) Uani 1 1 d . . .
C7 C 0.6588(2) 0.15595(8) 0.67106(19) 0.0385(7) Uani 1 1 d . . .
C8 C 0.6019(2) 0.15671(7) 0.57995(18) 0.0355(7) Uani 1 1 d . . .
C9 C 0.5055(2) 0.17845(6) 0.57401(16) 0.0280(6) Uani 1 1 d . . .
C10 C 0.4155(2) 0.18835(7) 0.48966(16) 0.0322(7) Uani 1 1 d . . .
C11 C 0.3772(2) 0.15315(7) 0.43803(16) 0.0286(6) Uani 1 1 d . . .
C12 C 0.3652(2) 0.14312(7) 0.34681(16) 0.0335(7) Uani 1 1 d . . .
C13 C 0.3310(2) 0.10631(7) 0.33806(16) 0.0298(6) Uani 1 1 d . . .
C14 C 0.3200(2) 0.09265(7) 0.42310(16) 0.0256(6) Uani 1 1 d . . .
C15 C 0.2925(2) 0.05455(7) 0.45720(15) 0.0281(6) Uani 1 1 d . . .
C18 C 0.0024(2) 0.05186(7) 0.54268(17) 0.0299(6) Uani 1 1 d . . .
C19 C 0.0757(2) 0.06430(7) 0.61888(16) 0.0286(6) Uani 1 1 d . . .
C20 C 0.0561(2) 0.07591(7) 0.71495(16) 0.0334(7) Uani 1 1 d . . .
C21 C 0.1644(2) 0.06646(7) 0.78415(16) 0.0293(6) Uani 1 1 d . . .
C16 C 0.1829(2) 0.05538(7) 0.50217(16) 0.0292(6) Uani 1 1 d . . .
C17 C 0.0680(2) 0.04618(6) 0.47159(16) 0.0278(6) Uani 1 1 d . . .
C22 C 0.2175(2) 0.03379(7) 0.80746(17) 0.0349(7) Uani 1 1 d . . .
C23 C 0.3103(2) 0.03910(7) 0.88035(17) 0.0365(7) Uani 1 1 d . . .
C24 C 0.3164(2) 0.07529(7) 0.90416(16) 0.0298(6) Uani 1 1 d . . .
C25 C 0.3906(2) 0.09606(7) 0.98327(16) 0.0335(7) Uani 1 1 d . . .
C26 C 0.5611(3) 0.22050(7) 0.84964(18) 0.0523(8) Uani 1 1 d . . .
H26A H 0.4787 0.2142 0.8383 0.079 Uiso 1 1 d R . .
H26B H 0.5842 0.2269 0.9136 0.079 Uiso 1 1 d R . .
H26C H 0.5749 0.2412 0.8116 0.079 Uiso 1 1 d R . .
C27 C 0.7627(3) 0.19813(8) 0.84515(19) 0.0580(9) Uani 1 1 d . . .
H27A H 0.8086 0.1774 0.8306 0.087 Uiso 1 1 d R . .
H27B H 0.7763 0.2188 0.8072 0.087 Uiso 1 1 d R . .
H27C H 0.7856 0.2046 0.9091 0.087 Uiso 1 1 d R . .
C28 C 0.4752(3) 0.21445(7) 0.42767(17) 0.0489(8) Uani 1 1 d . . .
H28A H 0.5434 0.2027 0.4104 0.073 Uiso 1 1 d R . .
H28B H 0.4199 0.2202 0.3731 0.073 Uiso 1 1 d R . .
H28C H 0.4986 0.2368 0.4609 0.073 Uiso 1 1 d R . .
C29 C 0.3073(2) 0.20785(7) 0.51668(17) 0.0446(8) Uani 1 1 d . . .
H29A H 0.2700 0.1918 0.5554 0.067 Uiso 1 1 d R . .
H29B H 0.3313 0.2302 0.5496 0.067 Uiso 1 1 d R . .
H29C H 0.2526 0.2136 0.4618 0.067 Uiso 1 1 d R . .
C30 C 0.3977(2) 0.04104(7) 0.52782(16) 0.0361(7) Uani 1 1 d . . .
H30A H 0.4112 0.0580 0.5789 0.054 Uiso 1 1 d R . .
H30B H 0.3816 0.0169 0.5499 0.054 Uiso 1 1 d R . .
H30C H 0.4666 0.0400 0.4985 0.054 Uiso 1 1 d R . .
C31 C 0.2761(2) 0.02677(7) 0.37728(17) 0.0423(7) Uani 1 1 d . . .
H31A H 0.2102 0.0344 0.3323 0.064 Uiso 1 1 d R . .
H31B H 0.3458 0.0258 0.3490 0.064 Uiso 1 1 d R . .
H31C H 0.2608 0.0027 0.4004 0.064 Uiso 1 1 d R . .
C32 C -0.0506(2) 0.05487(8) 0.74040(17) 0.0499(8) Uani 1 1 d . . .
H32A H -0.0346 0.0288 0.7405 0.075 Uiso 1 1 d R . .
H32B H -0.0631 0.0624 0.8009 0.075 Uiso 1 1 d R . .
H32C H -0.1200 0.0601 0.6963 0.075 Uiso 1 1 d R . .
C33 C 0.0306(2) 0.11754(7) 0.71538(17) 0.0431(7) Uani 1 1 d . . .
H33A H 0.0973 0.1303 0.6988 0.065 Uiso 1 1 d R . .
H33B H -0.0385 0.1231 0.6712 0.065 Uiso 1 1 d R . .
H33C H 0.0185 0.1253 0.7757 0.065 Uiso 1 1 d R . .
C34 C 0.3156(2) 0.12735(7) 1.01748(17) 0.0441(8) Uani 1 1 d . . .
H34A H 0.2936 0.1447 0.9682 0.066 Uiso 1 1 d R . .
H34B H 0.2458 0.1168 1.0352 0.066 Uiso 1 1 d R . .
H34C H 0.3604 0.1398 1.0695 0.066 Uiso 1 1 d R . .
C35 C 0.4252(2) 0.06932(8) 1.06392(16) 0.0446(8) Uani 1 1 d . . .
H35A H 0.4723 0.0500 1.0438 0.067 Uiso 1 1 d R . .
H35B H 0.4699 0.0818 1.1159 0.067 Uiso 1 1 d R . .
H35C H 0.3553 0.0589 1.0816 0.067 Uiso 1 1 d R . .
N1A N 0.45455(17) 0.36987(5) 0.75249(13) 0.0305(5) Uani 1 1 d . . .
C1A C 0.5058(2) 0.36139(7) 0.85285(15) 0.0341(7) Uani 1 1 d . . .
H1AA H 0.4973 0.3830 0.8893 0.041 Uiso 1 1 d R . .
H1AB H 0.5885 0.3562 0.8574 0.041 Uiso 1 1 d R . .
C2A C 0.4462(3) 0.32969(7) 0.89528(17) 0.0471(8) Uani 1 1 d . . .
H2AA H 0.4724 0.3068 0.8725 0.057 Uiso 1 1 d R . .
H2AB H 0.3621 0.3314 0.8777 0.057 Uiso 1 1 d R . .
C3A C 0.4771(3) 0.33043(9) 0.99869(19) 0.0694(10) Uani 1 1 d . . .
H3AA H 0.4532 0.3538 1.0206 0.083 Uiso 1 1 d R . .
H3AB H 0.5611 0.3283 1.0157 0.083 Uiso 1 1 d R . .
C4A C 0.4168(3) 0.29954(10) 1.0449(2) 0.0890(12) Uani 1 1 d . . .
H4AA H 0.4377 0.3006 1.1110 0.134 Uiso 1 1 d R . .
H4AB H 0.3328 0.3020 1.0280 0.134 Uiso 1 1 d R . .
H4AC H 0.4415 0.2763 1.0231 0.134 Uiso 1 1 d R . .
C5A C 0.4656(2) 0.33677(7) 0.69155(16) 0.0358(7) Uani 1 1 d . . .
H5AA H 0.4305 0.3429 0.6294 0.043 Uiso 1 1 d R . .
H5AB H 0.4215 0.3166 0.7116 0.043 Uiso 1 1 d R . .
C6A C 0.5899(2) 0.32284(7) 0.68878(17) 0.0379(7) Uani 1 1 d . . .
H6AA H 0.6251 0.3144 0.7491 0.045 Uiso 1 1 d R . .
H6AB H 0.6368 0.3426 0.6704 0.045 Uiso 1 1 d R . .
C7A C 0.5866(2) 0.29144(7) 0.61982(19) 0.0465(8) Uani 1 1 d . . .
H7AA H 0.5536 0.3004 0.5595 0.056 Uiso 1 1 d R . .
H7AB H 0.5355 0.2725 0.6369 0.056 Uiso 1 1 d R . .
C8A C 0.7048(3) 0.27474(8) 0.6152(2) 0.0570(9) Uani 1 1 d . . .
H8AA H 0.6995 0.2548 0.5714 0.085 Uiso 1 1 d R . .
H8AB H 0.7551 0.2937 0.5976 0.085 Uiso 1 1 d R . .
H8AC H 0.7369 0.2657 0.6756 0.085 Uiso 1 1 d R . .
C9A C 0.5219(2) 0.40287(7) 0.72410(16) 0.0313(6) Uani 1 1 d . . .
H9AA H 0.6048 0.3977 0.7395 0.038 Uiso 1 1 d R . .
H9AB H 0.5051 0.4240 0.7593 0.038 Uiso 1 1 d R . .
C10A C 0.4963(2) 0.41323(7) 0.62222(16) 0.0387(7) Uani 1 1 d . . .
H10A H 0.4133 0.4180 0.6051 0.046 Uiso 1 1 d R . .
H10B H 0.5174 0.3930 0.5857 0.046 Uiso 1 1 d R . .
C11A C 0.5651(2) 0.44712(7) 0.60380(16) 0.0414(7) Uani 1 1 d . . .
H11A H 0.6467 0.4433 0.6291 0.050 Uiso 1 1 d R . .
H11B H 0.5369 0.4679 0.6346 0.050 Uiso 1 1 d R . .
C12A C 0.5542(3) 0.45523(8) 0.50100(17) 0.0563(9) Uani 1 1 d . . .
H12A H 0.5989 0.4768 0.4910 0.084 Uiso 1 1 d R . .
H12B H 0.5831 0.4344 0.4707 0.084 Uiso 1 1 d R . .
H12C H 0.4725 0.4592 0.4762 0.084 Uiso 1 1 d R . .
C13A C 0.3233(2) 0.37864(7) 0.74310(17) 0.0359(7) Uani 1 1 d . . .
H13A H 0.2815 0.3564 0.7532 0.043 Uiso 1 1 d R . .
H13B H 0.2958 0.3867 0.6809 0.043 Uiso 1 1 d R . .
C14A C 0.2896(2) 0.40812(7) 0.80804(18) 0.0423(7) Uani 1 1 d . . .
H14A H 0.3315 0.4305 0.7996 0.051 Uiso 1 1 d R . .
H14B H 0.3121 0.4000 0.8708 0.051 Uiso 1 1 d R . .
C15A C 0.1591(2) 0.41607(8) 0.78838(19) 0.0534(8) Uani 1 1 d . . .
H15A H 0.1180 0.3936 0.7979 0.064 Uiso 1 1 d R . .
H15B H 0.1370 0.4233 0.7249 0.064 Uiso 1 1 d R . .
C16A C 0.1221(3) 0.44557(9) 0.8498(2) 0.0655(10) Uani 1 1 d . . .
H16A H 0.0384 0.4496 0.8363 0.098 Uiso 1 1 d R . .
H16B H 0.1436 0.4381 0.9131 0.098 Uiso 1 1 d R . .
H16C H 0.1627 0.4680 0.8396 0.098 Uiso 1 1 d R . .
O1B O 0.28918(17) 0.22053(5) 0.73207(12) 0.0490(5) Uani 1 1 d . . .
O2B O 0.28138(15) 0.16535(5) 0.79664(11) 0.0379(5) Uani 1 1 d . . .
C1B C 0.2432(2) 0.19808(8) 0.78049(18) 0.0391(7) Uani 1 1 d . . .
C2B C 0.1407(3) 0.21015(8) 0.8242(2) 0.0604(9) Uani 1 1 d . . .
H2BA H 0.1204 0.2352 0.8068 0.091 Uiso 1 1 d R . .
H2BB H 0.0746 0.1943 0.8036 0.091 Uiso 1 1 d R . .
H2BC H 0.1611 0.2086 0.8902 0.091 Uiso 1 1 d R . .
O1W O 0.3676(2) 0.11479(6) 0.67744(13) 0.0354(5) Uani 1 1 d . . .
O1E O 0.5264(8) 0.0689(4) 0.7665(7) 0.063(2) Uani 0.50 1 d P A 1
C1E C 0.6339(9) 0.0528(4) 0.7651(7) 0.062(3) Uani 0.50 1 d P A 1
H1EA H 0.6872 0.0729 0.7603 0.074 Uiso 0.50 1 d PR A 1
H1EB H 0.6262 0.0394 0.7080 0.074 Uiso 0.50 1 d PR A 1
C2E C 0.6789(11) 0.0252(4) 0.8333(9) 0.059(5) Uani 0.50 1 d P A 1
H2EA H 0.7533 0.0172 0.8185 0.089 Uiso 0.50 1 d PR A 1
H2EB H 0.6916 0.0381 0.8912 0.089 Uiso 0.50 1 d PR A 1
H2EC H 0.6296 0.0040 0.8380 0.089 Uiso 0.50 1 d PR A 1
O1EA O 0.5781(9) 0.0782(3) 0.7549(7) 0.062(2) Uani 0.50 1 d P B 2
C1EA C 0.5739(12) 0.0412(3) 0.7741(9) 0.075(3) Uani 0.50 1 d P B 2
H1EC H 0.5730 0.0292 0.7155 0.090 Uiso 0.50 1 d PR B 2
H1ED H 0.4996 0.0355 0.7929 0.090 Uiso 0.50 1 d PR B 2
C2EA C 0.6678(15) 0.0242(4) 0.8392(12) 0.097(7) Uani 0.50 1 d P B 2
H2ED H 0.6497 -0.0017 0.8391 0.145 Uiso 0.50 1 d PR B 2
H2EE H 0.7438 0.0276 0.8212 0.145 Uiso 0.50 1 d PR B 2
H2EF H 0.6689 0.0340 0.9002 0.145 Uiso 0.50 1 d PR B 2
H1N H 0.433(2) 0.1514(7) 0.8676(15) 0.035(8) Uiso 1 1 d . . .
H5N H 0.217(2) 0.1151(7) 0.8371(17) 0.047(9) Uiso 1 1 d . . .
H4N H 0.245(2) 0.0751(6) 0.6306(14) 0.023(7) Uiso 1 1 d . . .
H1WA H 0.336(4) 0.1350(13) 0.721(3) 0.170(19) Uiso 1 1 d . . .
H3N H 0.345(2) 0.1198(7) 0.5368(16) 0.039(8) Uiso 1 1 d . . .
H1WB H 0.421(3) 0.1056(11) 0.706(2) 0.108(18) Uiso 1 1 d . . .

loop_
_atom_site_aniso_label
_atom_site_aniso_U_11
_atom_site_aniso_U_22
_atom_site_aniso_U_33
_atom_site_aniso_U_23
_atom_site_aniso_U_13
_atom_site_aniso_U_12
F1 0.0436(10) 0.0541(10) 0.0439(9) 0.0162(8) -0.0026(7) 0.0092(8)
F2 0.0328(11) 0.0700(12) 0.0593(10) 0.0120(9) -0.0038(8) -0.0022(8)
F3 0.0366(11) 0.0783(13) 0.0664(11) -0.0006(10) 0.0004(9) 0.0177(9)
F4 0.0490(11) 0.0689(12) 0.0489(10) -0.0108(9) 0.0153(8) 0.0140(9)
F5 0.0593(11) 0.0551(11) 0.0292(8) 0.0102(8) 0.0074(8) -0.0143(8)
F6 0.0513(11) 0.0581(11) 0.0244(8) -0.0098(7) 0.0082(7) -0.0124(8)
F7 0.0416(10) 0.0424(9) 0.0272(8) -0.0018(7) -0.0015(7) -0.0083(7)
F8 0.0252(9) 0.0574(10) 0.0420(9) 0.0031(8) 0.0027(7) -0.0084(7)
F9 0.0613(12) 0.0391(10) 0.0639(11) -0.0147(8) 0.0022(9) -0.0004(8)
F10 0.0654(12) 0.0415(10) 0.0631(11) -0.0004(8) -0.0052(9) 0.0203(9)
N1 0.0364(17) 0.0359(15) 0.0296(13) -0.0016(11) -0.0046(12) 0.0062(12)
N2 0.0323(14) 0.0236(12) 0.0315(13) -0.0034(10) 0.0041(10) 0.0023(10)
N3 0.0398(15) 0.0276(13) 0.0199(13) 0.0006(11) 0.0080(11) -0.0062(10)
N4 0.0246(15) 0.0431(15) 0.0245(13) -0.0092(11) 0.0052(11) -0.0077(11)
N5 0.0303(14) 0.0315(15) 0.0283(13) 0.0027(12) 0.0072(10) 0.0052(11)
C1 0.0384(19) 0.0327(16) 0.0231(14) 0.0005(13) 0.0027(13) 0.0023(13)
C2 0.0340(19) 0.0386(17) 0.0281(15) 0.0055(13) -0.0038(14) 0.0050(14)
C3 0.0229(18) 0.0455(19) 0.0367(16) -0.0009(14) -0.0054(14) -0.0002(14)
C4 0.0288(18) 0.0360(17) 0.0345(16) -0.0084(13) 0.0001(13) -0.0068(14)
C5 0.0365(18) 0.0323(16) 0.0348(16) -0.0005(13) -0.0015(13) -0.0078(13)
C6 0.0272(17) 0.0308(15) 0.0329(15) 0.0007(13) 0.0013(14) -0.0024(13)
C7 0.0224(17) 0.0434(18) 0.0469(18) 0.0053(15) -0.0023(15) 0.0059(14)
C8 0.0341(18) 0.0378(17) 0.0373(17) -0.0049(14) 0.0138(14) 0.0029(14)
C9 0.0292(17) 0.0244(14) 0.0315(15) -0.0018(12) 0.0083(13) -0.0028(12)
C10 0.0390(18) 0.0278(15) 0.0293(15) 0.0032(12) 0.0043(13) 0.0006(13)
C11 0.0286(16) 0.0330(16) 0.0243(14) 0.0042(13) 0.0049(12) -0.0013(12)
C12 0.0361(18) 0.0416(18) 0.0238(15) 0.0110(14) 0.0080(12) -0.0037(13)
C13 0.0288(16) 0.0404(17) 0.0208(14) -0.0063(13) 0.0059(12) -0.0085(13)
C14 0.0213(15) 0.0307(15) 0.0252(14) -0.0032(12) 0.0050(11) -0.0040(11)
C15 0.0276(16) 0.0319(16) 0.0262(14) -0.0039(12) 0.0085(12) -0.0021(12)
C18 0.0218(17) 0.0337(16) 0.0346(16) 0.0063(13) 0.0054(13) -0.0063(12)
C19 0.0214(16) 0.0392(17) 0.0262(14) -0.0014(12) 0.0073(12) -0.0037(12)
C20 0.0267(17) 0.0473(18) 0.0271(14) -0.0001(13) 0.0071(13) -0.0001(13)
C21 0.0267(17) 0.0352(16) 0.0272(14) -0.0014(13) 0.0082(13) -0.0018(13)
C16 0.0308(17) 0.0294(15) 0.0277(15) -0.0020(12) 0.0052(13) -0.0060(12)
C17 0.0336(18) 0.0282(15) 0.0194(14) 0.0008(12) -0.0019(13) -0.0045(12)
C22 0.0406(19) 0.0273(17) 0.0379(16) -0.0087(13) 0.0090(14) 0.0000(13)
C23 0.0390(19) 0.0313(17) 0.0385(17) 0.0048(14) 0.0046(14) 0.0133(14)
C24 0.0319(17) 0.0333(16) 0.0254(14) 0.0037(13) 0.0086(13) 0.0042(13)
C25 0.0361(18) 0.0380(16) 0.0251(14) 0.0008(13) 0.0011(13) 0.0041(13)
C26 0.078(2) 0.0355(18) 0.0407(17) -0.0057(14) 0.0000(16) -0.0044(16)
C27 0.055(2) 0.062(2) 0.0506(19) 0.0109(16) -0.0118(16) -0.0264(17)
C28 0.074(2) 0.0320(17) 0.0404(17) 0.0040(14) 0.0076(16) -0.0139(15)
C29 0.048(2) 0.0404(18) 0.0424(17) 0.0004(14) -0.0019(15) 0.0145(14)
C30 0.0389(18) 0.0306(16) 0.0420(16) 0.0031(13) 0.0165(14) 0.0020(13)
C31 0.0459(19) 0.0399(17) 0.0459(17) -0.0130(14) 0.0213(14) -0.0121(14)
C32 0.0334(19) 0.083(2) 0.0357(16) 0.0001(16) 0.0141(14) -0.0118(16)
C33 0.0351(18) 0.058(2) 0.0353(16) -0.0026(14) 0.0022(13) 0.0129(14)
C34 0.047(2) 0.055(2) 0.0307(15) -0.0099(14) 0.0078(14) 0.0041(15)
C35 0.046(2) 0.058(2) 0.0292(15) 0.0063(14) 0.0036(14) -0.0017(15)
N1A 0.0295(14) 0.0309(13) 0.0308(12) -0.0049(10) 0.0036(10) 0.0003(10)
C1A 0.0342(17) 0.0379(16) 0.0293(15) -0.0024(13) 0.0026(13) 0.0022(13)
C2A 0.061(2) 0.0384(18) 0.0427(18) 0.0056(14) 0.0101(15) 0.0053(15)
C3A 0.083(3) 0.082(3) 0.047(2) 0.0145(19) 0.0206(18) -0.008(2)
C4A 0.132(4) 0.081(3) 0.062(2) 0.023(2) 0.038(2) 0.001(2)
C5A 0.0445(19) 0.0313(16) 0.0312(15) -0.0114(13) 0.0048(13) -0.0047(13)
C6A 0.0366(18) 0.0366(17) 0.0405(16) -0.0054(14) 0.0062(13) 0.0027(13)
C7A 0.051(2) 0.0367(18) 0.0535(19) -0.0115(15) 0.0141(16) 0.0016(14)
C8A 0.062(2) 0.046(2) 0.066(2) -0.0159(16) 0.0177(17) 0.0117(16)
C9A 0.0285(16) 0.0311(16) 0.0350(15) -0.0038(12) 0.0071(12) -0.0023(12)
C10A 0.0425(19) 0.0424(18) 0.0314(15) -0.0037(13) 0.0067(13) -0.0002(14)
C11A 0.050(2) 0.0378(17) 0.0383(17) 0.0004(14) 0.0133(14) 0.0002(14)
C12A 0.078(2) 0.053(2) 0.0427(18) 0.0100(15) 0.0249(17) 0.0162(17)
C13A 0.0303(17) 0.0371(17) 0.0408(16) -0.0035(13) 0.0069(13) 0.0024(13)
C14A 0.040(2) 0.0380(17) 0.0487(17) -0.0060(15) 0.0080(14) 0.0018(14)
C15A 0.034(2) 0.072(2) 0.0542(19) -0.0118(17) 0.0066(15) 0.0080(16)
C16A 0.051(2) 0.066(2) 0.084(2) -0.0113(19) 0.0275(19) 0.0126(17)
O1B 0.0586(14) 0.0408(12) 0.0511(12) 0.0103(10) 0.0199(11) 0.0122(10)
O2B 0.0404(12) 0.0290(11) 0.0428(11) 0.0010(9) 0.0020(9) 0.0089(9)
C1B 0.046(2) 0.0361(18) 0.0351(16) -0.0011(15) 0.0058(15) 0.0074(15)
C2B 0.067(2) 0.051(2) 0.071(2) 0.0075(17) 0.0387(19) 0.0181(17)
O1W 0.0361(13) 0.0402(12) 0.0302(11) -0.0024(10) 0.0067(10) -0.0056(10)
O1E 0.057(6) 0.076(8) 0.058(3) 0.004(4) 0.011(4) 0.037(5)
C1E 0.055(7) 0.077(9) 0.059(5) 0.016(5) 0.030(5) 0.024(7)
C2E 0.071(8) 0.081(9) 0.037(7) 0.035(6) 0.041(6) 0.060(6)
O1EA 0.053(7) 0.038(4) 0.086(5) 0.010(3) -0.015(4) 0.005(4)
C1EA 0.064(9) 0.058(8) 0.107(8) 0.018(6) 0.028(7) 0.006(7)
C2EA 0.134(14) 0.048(9) 0.096(12) -0.005(8) -0.018(10) -0.033(8)

loop_
_geom_bond_atom_site_label_1
_geom_bond_atom_site_label_2
_geom_bond_distance
_geom_bond_site_symmetry_2
_geom_bond_publ_flag
F1 C2 1.355(3) . ?
F2 C3 1.360(3) . ?
F3 C7 1.356(3) . ?
F4 C8 1.363(3) . ?
F5 C12 1.364(3) . ?
F6 C13 1.364(2) . ?
F7 C17 1.361(2) . ?
F8 C18 1.363(3) . ?
F9 C22 1.359(3) . ?
F10 C23 1.361(3) . ?
N1 C4 1.376(3) . ?
N1 C1 1.383(3) . ?
N1 H1N 0.89(2) . ?
N2 C6 1.372(3) . ?
N2 C9 1.384(3) . ?
N2 H2N 0.8999 . ?
N3 C11 1.360(3) . ?
N3 C14 1.373(3) . ?
N3 H3N 0.82(2) . ?
N4 C19 1.367(3) . ?
N4 C16 1.382(3) . ?
N4 H4N 0.88(2) . ?
N5 C21 1.382(3) . ?
N5 C24 1.386(3) . ?
N5 H5N 0.85(3) . ?
C1 C2 1.357(3) . ?
C1 C25 1.539(3) . ?
C2 C3 1.388(3) . ?
C3 C4 1.376(3) . ?
C4 C5 1.511(3) . ?
C5 C6 1.512(3) . ?
C5 C26 1.528(4) . ?
C5 C27 1.542(3) . ?
C6 C7 1.356(3) . ?
C7 C8 1.388(3) . ?
C8 C9 1.350(3) . ?
C9 C10 1.519(3) . ?
C10 C11 1.510(3) . ?
C10 C29 1.536(3) . ?
C10 C28 1.545(3) . ?
C11 C12 1.371(3) . ?
C12 C13 1.388(3) . ?
C13 C14 1.366(3) . ?
C14 C15 1.516(3) . ?
C15 C16 1.513(3) . ?
C15 C31 1.532(3) . ?
C15 C30 1.537(3) . ?
C18 C19 1.361(3) . ?
C18 C17 1.397(3) . ?
C19 C20 1.521(3) . ?
C20 C21 1.510(3) . ?
C20 C33 1.534(3) . ?
C20 C32 1.539(3) . ?
C21 C22 1.348(3) . ?
C16 C17 1.364(3) . ?
C22 C23 1.394(3) . ?
C23 C24 1.353(3) . ?
C24 C25 1.521(3) . ?
C25 C35 1.529(3) . ?
C25 C34 1.553(3) . ?
C26 H26A 0.9601 . ?
C26 H26B 0.9600 . ?
C26 H26C 0.9605 . ?
C27 H27A 0.9605 . ?
C27 H27B 0.9595 . ?
C27 H27C 0.9599 . ?
C28 H28A 0.9602 . ?
C28 H28B 0.9599 . ?
C28 H28C 0.9596 . ?
C29 H29A 0.9603 . ?
C29 H29B 0.9601 . ?
C29 H29C 0.9600 . ?
C30 H30A 0.9601 . ?
C30 H30B 0.9600 . ?
C30 H30C 0.9600 . ?
C31 H31A 0.9600 . ?
C31 H31B 0.9600 . ?
C31 H31C 0.9600 . ?
C32 H32A 0.9599 . ?
C32 H32B 0.9600 . ?
C32 H32C 0.9601 . ?
C33 H33A 0.9599 . ?
C33 H33B 0.9600 . ?
C33 H33C 0.9599 . ?
C34 H34A 0.9600 . ?
C34 H34B 0.9599 . ?
C34 H34C 0.9599 . ?
C35 H35A 0.9600 . ?
C35 H35B 0.9601 . ?
C35 H35C 0.9600 . ?
N1A C5A 1.511(3) . ?
N1A C9A 1.517(3) . ?
N1A C13A 1.524(3) . ?
N1A C1A 1.524(3) . ?
C1A C2A 1.519(3) . ?
C1A H1AA 0.9597 . ?
C1A H1AB 0.9600 . ?
C2A C3A 1.500(3) . ?
C2A H2AA 0.9600 . ?
C2A H2AB 0.9600 . ?
C3A C4A 1.529(4) . ?
C3A H3AA 0.9601 . ?
C3A H3AB 0.9600 . ?
C4A H4AA 0.9600 . ?
C4A H4AB 0.9600 . ?
C4A H4AC 0.9600 . ?
C5A C6A 1.520(3) . ?
C5A H5AA 0.9601 . ?
C5A H5AB 0.9600 . ?
C6A C7A 1.517(3) . ?
C6A H6AA 0.9600 . ?
C6A H6AB 0.9602 . ?
C7A C8A 1.497(4) . ?
C7A H7AA 0.9601 . ?
C7A H7AB 0.9601 . ?
C8A H8AA 0.9601 . ?
C8A H8AB 0.9600 . ?
C8A H8AC 0.9601 . ?
C9A C10A 1.521(3) . ?
C9A H9AA 0.9600 . ?
C9A H9AB 0.9598 . ?
C10A C11A 1.507(3) . ?
C10A H10A 0.9599 . ?
C10A H10B 0.9600 . ?
C11A C12A 1.520(3) . ?
C11A H11A 0.9600 . ?
C11A H11B 0.9601 . ?
C12A H12A 0.9599 . ?
C12A H12B 0.9600 . ?
C12A H12C 0.9599 . ?
C13A C14A 1.521(3) . ?
C13A H13A 0.9602 . ?
C13A H13B 0.9600 . ?
C14A C15A 1.507(3) . ?
C14A H14A 0.9600 . ?
C14A H14B 0.9598 . ?
C15A C16A 1.501(4) . ?
C15A H15A 0.9600 . ?
C15A H15B 0.9600 . ?
C16A H16A 0.9601 . ?
C16A H16B 0.9600 . ?
C16A H16C 0.9599 . ?
O1B C1B 1.251(3) . ?
O2B C1B 1.271(3) . ?
C1B C2B 1.493(4) . ?
C2B H2BA 0.9600 . ?
C2B H2BB 0.9600 . ?
C2B H2BC 0.9601 . ?
O1W H1WA 1.07(5) . ?
O1W H1WB 0.75(4) . ?
O1E C1E 1.367(17) . ?
O1E H1ED 1.3211 . ?
C1E C2E 1.448(17) . ?
C1E H1EA 0.9600 . ?
C1E H1EB 0.9600 . ?
C1E H1EC 1.2566 . ?
C2E H2EA 0.9600 . ?
C2E H2EB 0.9599 . ?
C2E H2EC 0.9601 . ?
C2E H2ED 1.0369 . ?
C2E H2EE 0.7992 . ?
C2E H2EF 1.0549 . ?
O1EA C1EA 1.371(18) . ?
O1EA H1EA 1.2575 . ?
C1EA C2EA 1.46(2) . ?
C1EA H1EB 1.2220 . ?
C1EA H1EC 0.9602 . ?
C1EA H1ED 0.9601 . ?
C2EA H2EA 1.1032 . ?
C2EA H2EB 0.9178 . ?
C2EA H2EC 0.8499 . ?
C2EA H2ED 0.9606 . ?
C2EA H2EE 0.9600 . ?
C2EA H2EF 0.9600 . ?
